data_7231105
loop_
_publ_author_name
'Pino-Cuevas, Arantxa'
'Gra\~na, Ana'
'Abram, Ulrich'
'Carballo, Rosa'
'V\'azquez-L\'opez, Ezequiel M.'

_publ_section_title
;
 Structural study of mono-, di- and tetranuclear complexes of the
 {Re(CO)3}+ fragment with thiosemicarbazone/thiosemicarbazonate ligands
 containing benzothiazole or benzoxazole groups
;
_journal_issue 33
_journal_name_full CrystEngComm
_journal_page_first 4781
_journal_paper_doi 10.1039/C8CE00874D
_journal_volume 20
_journal_year 2018
_chemical_formula_sum 'C19 H14 Br N4 O3 Re S2'
_chemical_formula_weight 676.57
_space_group_crystal_system triclinic
_space_group_IT_number 2
_space_group_name_Hall '-P 1'
_space_group_name_H-M_alt 'P -1'
_symmetry_space_group_name_Hall '-P 1'
_symmetry_space_group_name_H-M 'P -1'
_atom_sites_solution_hydrogens geom
_audit_creation_method SHELXL-2013
_audit_update_record
;
2018-03-09 deposited with the CCDC.
2018-07-09 downloaded from the CCDC.
;
_cell_angle_alpha 92.975(3)
_cell_angle_beta 93.114(2)
_cell_angle_gamma 101.098(3)
_cell_formula_units_Z 2
_cell_length_a 6.7644(5)
_cell_length_b 7.2881(5)
_cell_length_c 21.7998(15)
_cell_measurement_reflns_used 9902
_cell_measurement_temperature 296(2)
_cell_measurement_theta_max 66.50
_cell_measurement_theta_min 4.07
_cell_volume 1050.93(13)
_computing_cell_refinement 'Bruker SAINT'
_computing_data_collection 'Bruker APEX2'
_computing_data_reduction 'Bruker SAINT'
_computing_structure_refinement 'SHELXL-2013 (Sheldrick, 2013)'
_diffrn_ambient_temperature 296(2)
_diffrn_measured_fraction_theta_full 0.942
_diffrn_measured_fraction_theta_max 0.965
_diffrn_measurement_device_type 'Bruker CCD Smart 6000'
_diffrn_measurement_method '\f and \w scans'
_diffrn_radiation_type CuK\a
_diffrn_radiation_wavelength 1.54178
_diffrn_reflns_av_R_equivalents 0.0582
_diffrn_reflns_av_unetI/netI 0.0319
_diffrn_reflns_Laue_measured_fraction_full 0.942
_diffrn_reflns_Laue_measured_fraction_max 0.965
_diffrn_reflns_limit_h_max 7
_diffrn_reflns_limit_h_min -8
_diffrn_reflns_limit_k_max 7
_diffrn_reflns_limit_k_min -8
_diffrn_reflns_limit_l_max 25
_diffrn_reflns_limit_l_min -25
_diffrn_reflns_number 26007
_diffrn_reflns_point_group_measured_fraction_full 0.942
_diffrn_reflns_point_group_measured_fraction_max 0.965
_diffrn_reflns_theta_full 67.679
_diffrn_reflns_theta_max 66.505
_diffrn_reflns_theta_min 2.034
_exptl_absorpt_coefficient_mu 15.655
_exptl_absorpt_correction_T_max 0.7528
_exptl_absorpt_correction_T_min 0.4658
_exptl_absorpt_correction_type multi-scan
_exptl_absorpt_process_details 'SADABS V2012/1 (Bruker AXS Inc.)'
_exptl_crystal_colour yellow
_exptl_crystal_density_diffrn 2.138
_exptl_crystal_density_method 'not measured'
_exptl_crystal_description prism
_exptl_crystal_F_000 644
_exptl_crystal_size_max 0.101
_exptl_crystal_size_mid 0.040
_exptl_crystal_size_min 0.011
_refine_diff_density_max 1.156
_refine_diff_density_min -1.031
_refine_diff_density_rms 0.102
_refine_ls_extinction_method none
_refine_ls_goodness_of_fit_ref 1.054
_refine_ls_hydrogen_treatment constr
_refine_ls_matrix_type full
_refine_ls_number_parameters 290
_refine_ls_number_reflns 3573
_refine_ls_number_restraints 109
_refine_ls_restrained_S_all 1.092
_refine_ls_R_factor_all 0.0325
_refine_ls_R_factor_gt 0.0288
_refine_ls_shift/su_max 0.001
_refine_ls_shift/su_mean 0.000
_refine_ls_structure_factor_coef Fsqd
_refine_ls_weighting_details 'w=1/[\s^2^(Fo^2^)+(0.0370P)^2^+1.5867P] where P=(Fo^2^+2Fc^2^)/3'
_refine_ls_weighting_scheme calc
_refine_ls_wR_factor_gt 0.0717
_refine_ls_wR_factor_ref 0.0739
_reflns_Friedel_coverage 0.000
_reflns_number_gt 3260
_reflns_number_total 3573
_reflns_threshold_expression 'I > 2\s(I)'
_cod_data_source_file c8ce00874d2.cif
_cod_data_source_block 4b
_cod_depositor_comments 'Adding full bibliography for 7231102--7231118.cif.'
_cod_database_code 7231105
_shelx_space_group_comment
; 
The symmetry employed for this shelxl refinement is uniquely defined 
by the following loop, which should always be used as a source of 
symmetry information in preference to the above space-group names. 
They are only intended as comments. 
;
_shelx_estimated_absorpt_t_min 0.301
_shelx_estimated_absorpt_t_max 0.847
_shelxl_version_number 2013-4

loop_
_space_group_symop_operation_xyz
'x, y, z'
'-x, -y, -z'

loop_
_atom_site_label
_atom_site_type_symbol
_atom_site_fract_x
_atom_site_fract_y
_atom_site_fract_z
_atom_site_U_iso_or_equiv
_atom_site_adp_type
_atom_site_occupancy
_atom_site_site_symmetry_order
_atom_site_calc_flag
_atom_site_refinement_flags_posn
_atom_site_refinement_flags_adp
_atom_site_refinement_flags_occupancy
N4A N 0.262(2) 0.117(2) 0.0116(6) 0.074(3) Uani 0.54 1 d . U P
S2A S 0.1894(11) 0.4472(7) 0.0304(2) 0.0704(10) Uani 0.46 1 d D U P
S2B S 0.2786(8) 0.0261(7) 0.00154(16) 0.0760(9) Uani 0.54 1 d . U P
N4B N 0.199(3) 0.355(2) 0.0277(6) 0.071(3) Uani 0.46 1 d D U P
C12 C 0.2921(13) 0.5062(15) -0.0776(4) 0.115(3) Uani 1 1 d D U .
H12 H 0.2623 0.6240 -0.0693 0.138 Uiso 1 1 calc R U .
Re1 Re 0.39151(3) 0.30207(3) 0.35639(2) 0.04327(10) Uani 1 1 d . U .
S1 S 0.2587(2) 0.3794(2) 0.45488(6) 0.0555(3) Uani 1 1 d . U .
N3 N 0.0767(6) 0.1341(6) 0.34335(17) 0.0422(8) Uani 1 1 d . U .
N2 N -0.0226(6) 0.1079(6) 0.39768(17) 0.0466(9) Uani 1 1 d . U .
H2 H -0.1242 0.0170 0.3987 0.056 Uiso 1 1 calc R U .
C2 C -0.0040(7) 0.0224(7) 0.2964(2) 0.0434(10) Uani 1 1 d . U .
C20 C 0.6577(8) 0.4356(8) 0.3786(2) 0.0521(12) Uani 1 1 d . U .
N1 N -0.0846(7) 0.2058(7) 0.49416(19) 0.0557(11) Uani 1 1 d . U .
H1A H -0.1961 0.1251 0.4904 0.067 Uiso 1 1 calc R U .
H1B H -0.0525 0.2759 0.5276 0.067 Uiso 1 1 calc R U .
C1 C 0.0377(7) 0.2223(8) 0.4485(2) 0.0462(11) Uani 1 1 d . U .
C3 C 0.0600(7) 0.0672(8) 0.2341(2) 0.0452(10) Uani 1 1 d . U .
C6 C 0.1518(8) 0.1557(9) 0.1147(2) 0.0559(12) Uani 1 1 d . U .
C9 C 0.2034(8) 0.2089(10) 0.0515(3) 0.0635(13) Uani 1 1 d D U .
C8 C 0.0560(7) 0.2454(8) 0.2149(2) 0.0486(11) Uani 1 1 d . U .
H8 H 0.0215 0.3355 0.2418 0.058 Uiso 1 1 calc R U .
C5 C 0.1511(8) -0.0231(9) 0.1334(2) 0.0599(12) Uani 1 1 d . U .
H5 H 0.1821 -0.1143 0.1061 0.072 Uiso 1 1 calc R U .
C4 C 0.1046(8) -0.0664(9) 0.1925(2) 0.0552(12) Uani 1 1 d . U .
H4 H 0.1032 -0.1871 0.2045 0.066 Uiso 1 1 calc R U .
C7 C 0.1032(8) 0.2893(9) 0.1556(2) 0.0533(12) Uani 1 1 d . U .
H7 H 0.1023 0.4094 0.1432 0.064 Uiso 1 1 calc R U .
C16 C -0.1671(9) -0.1456(8) 0.3017(3) 0.0601(14) Uani 1 1 d . U .
H16A H -0.1406 -0.2053 0.3386 0.090 Uiso 1 1 calc R U .
H16B H -0.1703 -0.2320 0.2667 0.090 Uiso 1 1 calc R U .
H16C H -0.2949 -0.1073 0.3030 0.090 Uiso 1 1 calc R U .
C21 C 0.4934(8) 0.2213(8) 0.2810(2) 0.0516(11) Uani 1 1 d . U .
C11 C 0.2656(9) 0.3748(11) -0.0350(3) 0.0725(14) Uani 1 1 d D U .
C10 C 0.3081(9) 0.2018(11) -0.0473(3) 0.0695(14) Uani 1 1 d . U .
Br1 Br 0.46326(8) -0.00448(8) 0.40754(2) 0.05243(15) Uani 1 1 d . U .
O21 O 0.5626(6) 0.1769(7) 0.23706(18) 0.0744(12) Uani 1 1 d . U .
C15 C 0.3788(11) 0.1553(15) -0.1039(3) 0.102(2) Uani 1 1 d D U .
H15 H 0.4044 0.0365 -0.1133 0.122 Uiso 1 1 calc R U .
O20 O 0.8204(6) 0.5138(6) 0.3914(2) 0.0716(12) Uani 1 1 d . U .
O22 O 0.2985(8) 0.6383(7) 0.2934(2) 0.0845(14) Uani 1 1 d . U .
C22 C 0.3330(9) 0.5158(9) 0.3182(3) 0.0584(12) Uani 1 1 d . U .
C13 C 0.3629(14) 0.4621(19) -0.1326(5) 0.138(3) Uani 1 1 d D U .
H13 H 0.3803 0.5498 -0.1623 0.166 Uiso 1 1 calc R U .
C14 C 0.4081(13) 0.2909(19) -0.1443(3) 0.134(3) Uani 1 1 d D U .
H14 H 0.4614 0.2658 -0.1816 0.160 Uiso 1 1 calc R U .

loop_
_atom_site_aniso_label
_atom_site_aniso_U_11
_atom_site_aniso_U_22
_atom_site_aniso_U_33
_atom_site_aniso_U_23
_atom_site_aniso_U_13
_atom_site_aniso_U_12
N4A 0.071(7) 0.103(6) 0.052(5) 0.003(5) 0.011(5) 0.027(8)
S2A 0.069(2) 0.093(3) 0.0500(17) 0.001(2) 0.0143(16) 0.016(3)
S2B 0.074(2) 0.109(3) 0.0467(15) -0.0051(17) 0.0130(14) 0.023(2)
N4B 0.062(8) 0.097(8) 0.053(5) -0.001(5) 0.004(5) 0.013(11)
C12 0.079(5) 0.146(6) 0.122(5) 0.064(5) -0.001(5) 0.012(5)
Re1 0.03666(14) 0.05460(17) 0.03575(13) 0.00596(9) 0.00484(9) 0.00046(10)
S1 0.0475(7) 0.0698(9) 0.0446(7) -0.0102(6) 0.0072(5) 0.0029(6)
N3 0.0378(18) 0.053(2) 0.0346(17) 0.0056(15) 0.0061(14) 0.0054(16)
N2 0.041(2) 0.058(3) 0.0376(18) 0.0057(16) 0.0113(16) 0.0004(18)
C2 0.039(2) 0.052(3) 0.039(2) 0.0034(18) 0.0044(18) 0.0065(19)
C20 0.045(2) 0.063(3) 0.044(3) 0.015(2) -0.0002(19) -0.001(2)
N1 0.058(3) 0.067(3) 0.042(2) 0.002(2) 0.0174(19) 0.009(2)
C1 0.044(2) 0.060(3) 0.037(2) 0.004(2) 0.0085(18) 0.013(2)
C3 0.036(2) 0.060(3) 0.037(2) 0.0011(18) 0.0012(18) 0.003(2)
C6 0.040(3) 0.086(3) 0.041(2) -0.0005(19) 0.002(2) 0.012(3)
C9 0.046(3) 0.101(4) 0.043(2) -0.002(2) 0.005(2) 0.013(3)
C8 0.045(3) 0.064(3) 0.037(2) 0.003(2) 0.003(2) 0.009(2)
C5 0.052(3) 0.078(3) 0.048(3) -0.008(2) 0.007(2) 0.013(3)
C4 0.051(3) 0.065(3) 0.049(3) 0.000(2) 0.006(2) 0.010(3)
C7 0.048(3) 0.071(3) 0.043(2) 0.012(2) 0.006(2) 0.012(3)
C16 0.066(3) 0.057(3) 0.052(3) 0.002(2) 0.011(3) -0.004(2)
C21 0.041(2) 0.066(3) 0.046(2) 0.012(2) 0.0044(19) 0.003(2)
C11 0.048(3) 0.109(4) 0.060(3) 0.003(2) 0.006(3) 0.012(3)
C10 0.050(3) 0.110(4) 0.048(3) 0.005(2) 0.002(2) 0.013(3)
Br1 0.0449(3) 0.0638(4) 0.0490(3) 0.0128(2) 0.0111(2) 0.0070(2)
O21 0.060(2) 0.114(4) 0.052(2) 0.007(2) 0.0199(18) 0.017(2)
C15 0.066(4) 0.173(7) 0.064(3) -0.021(3) 0.013(3) 0.022(5)
O20 0.051(2) 0.082(3) 0.072(3) 0.022(2) -0.0088(19) -0.013(2)
O22 0.105(4) 0.059(3) 0.084(3) 0.010(2) -0.021(3) 0.009(3)
C22 0.058(3) 0.061(3) 0.051(3) 0.007(2) -0.009(2) 0.001(2)
C13 0.068(6) 0.234(9) 0.102(5) 0.103(7) -0.010(4) -0.016(7)
C14 0.060(5) 0.286(11) 0.043(4) 0.020(5) 0.010(3) 0.002(7)

loop_
_atom_type_symbol
_atom_type_description
_atom_type_scat_dispersion_real
_atom_type_scat_dispersion_imag
_atom_type_scat_source
C C 0.0181 0.0091 'International Tables Vol C Tables 4.2.6.8 and 6.1.1.4'
H H 0.0000 0.0000 'International Tables Vol C Tables 4.2.6.8 and 6.1.1.4'
N N 0.0311 0.0180 'International Tables Vol C Tables 4.2.6.8 and 6.1.1.4'
O O 0.0492 0.0322 'International Tables Vol C Tables 4.2.6.8 and 6.1.1.4'
S S 0.3331 0.5567 'International Tables Vol C Tables 4.2.6.8 and 6.1.1.4'
Br Br -0.6763 1.2805 'International Tables Vol C Tables 4.2.6.8 and 6.1.1.4'
Re Re -5.2083 5.8923 'International Tables Vol C Tables 4.2.6.8 and 6.1.1.4'

loop_
_geom_angle_atom_site_label_1
_geom_angle_atom_site_label_2
_geom_angle_atom_site_label_3
_geom_angle
S2B N4A C9 146.0(17)
S2B N4A C10 95.0(13)
C9 N4A C10 118.7(11)
S2B N4A N4B 172.5(18)
C9 N4A N4B 39.0(6)
C10 N4A N4B 79.7(8)
N4B S2A C11 63.6(11)
N4B S2A C9 19.6(12)
C11 S2A C9 82.9(4)
N4A S2B C10 60.0(12)
N4A S2B C9 21.4(11)
C10 S2B C9 81.1(4)
S2A N4B C9 149.4(18)
S2A N4B C11 91.7(13)
C9 N4B C11 118.3(12)
S2A N4B N4A 170(2)
C9 N4B N4A 38.4(6)
C11 N4B N4A 79.9(8)
C13 C12 C11 118.9(10)
C20 Re1 C22 89.5(2)
C20 Re1 C21 87.1(2)
C22 Re1 C21 89.5(2)
C20 Re1 N3 172.29(17)
C22 Re1 N3 95.6(2)
C21 Re1 N3 98.71(18)
C20 Re1 S1 94.49(17)
C22 Re1 S1 94.75(19)
C21 Re1 S1 175.46(17)
N3 Re1 S1 79.38(10)
C20 Re1 Br1 92.25(17)
C22 Re1 Br1 178.08(17)
C21 Re1 Br1 89.85(17)
N3 Re1 Br1 82.70(11)
S1 Re1 Br1 85.83(4)
C1 S1 Re1 99.21(16)
C2 N3 N2 115.3(4)
C2 N3 Re1 127.8(3)
N2 N3 Re1 114.4(3)
C1 N2 N3 121.3(4)
N3 C2 C3 119.0(4)
N3 C2 C16 123.1(4)
C3 C2 C16 117.8(4)
O20 C20 Re1 178.6(6)
N1 C1 N2 116.6(5)
N1 C1 S1 120.9(4)
N2 C1 S1 122.4(4)
C4 C3 C8 118.9(5)
C4 C3 C2 122.4(5)
C8 C3 C2 118.5(4)
C7 C6 C5 119.3(5)
C7 C6 C9 118.9(6)
C5 C6 C9 121.8(5)
N4A C9 N4B 102.6(10)
N4A C9 C6 128.4(9)
N4B C9 C6 129.0(8)
N4A C9 S2A 113.3(8)
N4B C9 S2A 10.9(7)
C6 C9 S2A 118.3(5)
N4A C9 S2B 12.7(7)
N4B C9 S2B 115.1(8)
C6 C9 S2B 115.9(5)
S2A C9 S2B 125.9(4)
C7 C8 C3 120.2(5)
C4 C5 C6 120.1(5)
C5 C4 C3 121.0(6)
C6 C7 C8 120.5(6)
O21 C21 Re1 177.0(5)
C12 C11 C10 120.7(7)
C12 C11 N4B 139.0(10)
C10 C11 N4B 100.3(8)
C12 C11 S2A 114.3(7)
C10 C11 S2A 125.0(6)
N4B C11 S2A 24.7(6)
C11 C10 C15 120.7(7)
C11 C10 N4A 100.1(7)
C15 C10 N4A 139.3(9)
C11 C10 S2B 125.0(5)
C15 C10 S2B 114.3(7)
N4A C10 S2B 25.1(5)
C14 C15 C10 116.9(9)
O22 C22 Re1 177.2(6)
C14 C13 C12 120.3(9)
C15 C14 C13 122.5(8)

loop_
_geom_bond_atom_site_label_1
_geom_bond_atom_site_label_2
_geom_bond_distance
N4A S2B 0.722(12)
N4A C9 1.198(14)
N4A C10 1.474(14)
N4A N4B 1.88(2)
S2A N4B 0.685(14)
S2A C11 1.637(7)
S2A C9 1.839(8)
S2B C10 1.696(8)
S2B C9 1.841(7)
N4B C9 1.215(13)
N4B C11 1.467(13)
C12 C13 1.361(12)
C12 C11 1.363(11)
Re1 C20 1.899(5)
Re1 C22 1.901(6)
Re1 C21 1.924(5)
Re1 N3 2.238(4)
Re1 S1 2.4522(12)
Re1 Br1 2.6623(6)
S1 C1 1.693(5)
N3 C2 1.300(6)
N3 N2 1.397(5)
N2 C1 1.347(6)
C2 C3 1.481(7)
C2 C16 1.496(7)
C20 O20 1.150(6)
N1 C1 1.323(6)
C3 C4 1.383(7)
C3 C8 1.390(8)
C6 C7 1.384(8)
C6 C5 1.385(9)
C6 C9 1.492(8)
C8 C7 1.386(7)
C5 C4 1.381(8)
C21 O21 1.147(7)
C11 C10 1.363(10)
C10 C15 1.397(9)
C15 C14 1.352(11)
O22 C22 1.123(7)
C13 C14 1.356(12)

loop_
_geom_hbond_atom_site_label_D
_geom_hbond_atom_site_label_H
_geom_hbond_atom_site_label_A
_geom_hbond_distance_DH
_geom_hbond_distance_HA
_geom_hbond_distance_DA
_geom_hbond_angle_DHA
_geom_hbond_site_symmetry_A
C16 H16C Br1 0.96 3.02 3.743(6) 133.1 1_455
C16 H16A O20 0.96 2.38 3.230(7) 147.8 1_445
N1 H1B O20 0.86 2.54 3.343(6) 156.8 2_666
N1 H1A Br1 0.86 3.00 3.575(4) 125.9 2_556
N1 H1A Br1 0.86 2.83 3.541(5) 141.4 1_455
N2 H2 Br1 0.86 2.78 3.437(4) 134.1 1_455
N2 H2 Br1 0.86 2.78 3.437(4) 134.1 1_455
N1 H1A Br1 0.86 2.83 3.541(5) 141.4 1_455
N1 H1A Br1 0.86 3.00 3.575(4) 125.9 2_556
N1 H1B O20 0.86 2.54 3.343(6) 156.8 2_666
C16 H16A O20 0.96 2.38 3.230(7) 147.8 1_445
C16 H16C Br1 0.96 3.02 3.743(6) 133.1 1_455
N2 H2 Br1 0.86 2.78 3.437(4) 134.1 1_455
N1 H1A Br1 0.86 2.83 3.541(5) 141.4 1_455
N1 H1A Br1 0.86 3.00 3.575(4) 125.9 2_556
N1 H1B O20 0.86 2.54 3.343(6) 156.8 2_666
C16 H16A O20 0.96 2.38 3.230(7) 147.8 1_445
C16 H16C Br1 0.96 3.02 3.743(6) 133.1 1_455
